data_4129779
loop_
_publ_author_name
'Mo, Fanyang'
'Lim, Hee Nam'
'Dong, Guangbin'

_publ_section_title
;
 Bifunctional Ligand-Assisted Catalytic Ketone \a-Alkenylation with
 Internal Alkynes: Controlled Synthesis of Enones and Mechanistic Studies.
;
_journal_issue 49
_journal_name_full 'Journal of the American Chemical Society'
_journal_page_first 15518
_journal_page_last 15527
_journal_paper_doi 10.1021/jacs.5b10466
_journal_volume 137
_journal_year 2015
_chemical_formula_moiety 'C23 H25 N3 O'
_chemical_formula_sum 'C23 H25 N3 O'
_chemical_formula_weight 359.46
_space_group_crystal_system monoclinic
_space_group_IT_number 14
_space_group_name_Hall '-P 2yn'
_space_group_name_H-M_alt 'P 1 21/n 1'
_atom_sites_solution_hydrogens geom
_audit_creation_method SHELXL-2013
_cell_angle_alpha 90
_cell_angle_beta 91.214(3)
_cell_angle_gamma 90
_cell_formula_units_Z 4
_cell_length_a 14.5774(3)
_cell_length_b 6.8259(2)
_cell_length_c 18.9312(3)
_cell_measurement_reflns_used 25014
_cell_measurement_temperature 100(2)
_cell_measurement_theta_max 75.7
_cell_measurement_theta_min 4.66
_cell_volume 1883.30(7)
_computing_cell_refinement 'CrysAlisPro V 1.171.37.31, Agilent Technologies'
_computing_data_collection 'CrysAlisPro V 1.171.37.31, Agilent Technologies'
_computing_data_reduction 'CrysAlisPro V 1.171.37.31, Agilent Technologies'
_computing_molecular_graphics 'XP SHELXTL/PC, Siemens Analytical'
_computing_publication_material 'XL SHELXTL/PC, Siemens Analytical'
_computing_structure_refinement 'Shelxl-2013, Sheldrick, G. M.'
_computing_structure_solution
;

SUPERFLIP.  Palatinus, L. and Chapuis, G., J. Appl. Cryst. 40, 786-790.
;
_diffrn_ambient_temperature 100(2)
_diffrn_measured_fraction_theta_full 1.000
_diffrn_measured_fraction_theta_max 0.994
_diffrn_measurement_device_type 'SuperNova (Cu X-ray source)'
_diffrn_measurement_method 'w/ scans'
_diffrn_radiation_type CuK\a
_diffrn_radiation_wavelength 1.54184
_diffrn_reflns_av_R_equivalents 0.0186
_diffrn_reflns_av_unetI/netI 0.0086
_diffrn_reflns_Laue_measured_fraction_full 1.000
_diffrn_reflns_Laue_measured_fraction_max 0.994
_diffrn_reflns_limit_h_max 18
_diffrn_reflns_limit_h_min -18
_diffrn_reflns_limit_k_max 8
_diffrn_reflns_limit_k_min -8
_diffrn_reflns_limit_l_max 23
_diffrn_reflns_limit_l_min -23
_diffrn_reflns_number 39139
_diffrn_reflns_point_group_measured_fraction_full 1.000
_diffrn_reflns_point_group_measured_fraction_max 0.994
_diffrn_reflns_theta_full 67.684
_diffrn_reflns_theta_max 75.804
_diffrn_reflns_theta_min 3.789
_diffrn_source 'micro-focus sealed X-ray tube'
_exptl_absorpt_coefficient_mu 0.617
_exptl_absorpt_correction_T_max 1.00
_exptl_absorpt_correction_T_min 0.954
_exptl_absorpt_correction_type multi-scan
_exptl_absorpt_process_details
;
CrysAlisPro, Agilent Technologies,
Version 1.171.37.35e (release 07-10-2014 CrysAlis171 .NET)
(compiled Oct  7 2014,17:20:27)
Empirical absorption correction using spherical harmonics,
 implemented in SCALE3 ABSPACK scaling algorithm.
;
_exptl_crystal_colour colorless
_exptl_crystal_density_diffrn 1.268
_exptl_crystal_description needle
_exptl_crystal_F_000 768
_exptl_crystal_size_max 0.230
_exptl_crystal_size_mid 0.060
_exptl_crystal_size_min 0.050
_refine_diff_density_max 0.256
_refine_diff_density_min -0.212
_refine_diff_density_rms 0.038
_refine_ls_extinction_method none
_refine_ls_goodness_of_fit_ref 1.054
_refine_ls_hydrogen_treatment constr
_refine_ls_matrix_type full
_refine_ls_number_parameters 246
_refine_ls_number_reflns 3905
_refine_ls_number_restraints 0
_refine_ls_restrained_S_all 1.054
_refine_ls_R_factor_all 0.0363
_refine_ls_R_factor_gt 0.0347
_refine_ls_shift/su_max 0.001
_refine_ls_shift/su_mean 0.000
_refine_ls_structure_factor_coef Fsqd
_refine_ls_weighting_details 'w=1/[\s^2^(Fo^2^)+(0.0405P)^2^+0.6892P] where P=(Fo^2^+2Fc^2^)/3'
_refine_ls_weighting_scheme calc
_refine_ls_wR_factor_gt 0.0855
_refine_ls_wR_factor_ref 0.0870
_reflns_Friedel_coverage 0.000
_reflns_number_gt 3707
_reflns_number_total 3905
_reflns_threshold_expression 'I > 2\s(I)'
_cod_data_source_file ja5b10466_si_002.cif
_cod_data_source_block shelx
_cod_original_sg_symbol_H-M 'P 21/n'
_cod_database_code 4129779
_shelx_space_group_comment
;
The symmetry employed for this shelxl refinement is uniquely defined
by the following loop, which should always be used as a source of
symmetry information in preference to the above space-group names.
They are only intended as comments.
;
_shelx_estimated_absorpt_t_min 0.871
_shelx_estimated_absorpt_t_max 0.970
_shelxl_version_number 2013-4

loop_
_space_group_symop_operation_xyz
'x, y, z'
'-x+1/2, y+1/2, -z+1/2'
'-x, -y, -z'
'x-1/2, -y-1/2, z-1/2'

loop_
_atom_site_label
_atom_site_type_symbol
_atom_site_fract_x
_atom_site_fract_y
_atom_site_fract_z
_atom_site_U_iso_or_equiv
_atom_site_adp_type
_atom_site_occupancy
_atom_site_site_symmetry_order
_atom_site_calc_flag
_atom_site_refinement_flags_posn
_atom_site_refinement_flags_adp
C1 C 0.68074(8) 0.41590(16) 0.41459(6) 0.0283(2) Uani 1 1 d . .
H1A H 0.7323 0.3705 0.3855 0.034 Uiso 1 1 calc R U
H1B H 0.6223 0.3927 0.3883 0.034 Uiso 1 1 calc R U
C2 C 0.68116(9) 0.31163(16) 0.48661(7) 0.0327(3) Uani 1 1 d . .
H2A H 0.6393 0.1974 0.4860 0.039 Uiso 1 1 calc R U
H2B H 0.7437 0.2679 0.5007 0.039 Uiso 1 1 calc R U
C3 C 0.64751(7) 0.46993(15) 0.53486(6) 0.0233(2) Uani 1 1 d . .
C4 C 0.61856(7) 0.47121(17) 0.60337(6) 0.0273(2) Uani 1 1 d . .
H4 H 0.6140 0.3531 0.6296 0.033 Uiso 1 1 calc R U
C5 C 0.59598(7) 0.65205(18) 0.63350(6) 0.0272(2) Uani 1 1 d . .
H5 H 0.5753 0.6588 0.6807 0.033 Uiso 1 1 calc R U
C6 C 0.60415(7) 0.81965(16) 0.59373(5) 0.0234(2) Uani 1 1 d . .
H6 H 0.5877 0.9404 0.6150 0.028 Uiso 1 1 calc R U
C7 C 0.65467(6) 0.65126(14) 0.49994(5) 0.0176(2) Uani 1 1 d . .
C8 C 0.67964(7) 0.76966(15) 0.37992(5) 0.0197(2) Uani 1 1 d . .
C9 C 0.74714(7) 0.85536(14) 0.34365(5) 0.0186(2) Uani 1 1 d . .
C10 C 0.70709(7) 0.99478(16) 0.28906(5) 0.0236(2) Uani 1 1 d . .
H10A H 0.7203 0.9492 0.2407 0.028 Uiso 1 1 calc R U
H10B H 0.7327 1.1280 0.2955 0.028 Uiso 1 1 calc R U
C11 C 0.60325(8) 0.99384(17) 0.30181(6) 0.0286(2) Uani 1 1 d . .
H11A H 0.5834 1.1227 0.3200 0.034 Uiso 1 1 calc R U
H11B H 0.5690 0.9663 0.2572 0.034 Uiso 1 1 calc R U
C12 C 0.58518(8) 0.83328(19) 0.35620(6) 0.0306(3) Uani 1 1 d . .
H12A H 0.5502 0.8853 0.3963 0.037 Uiso 1 1 calc R U
H12B H 0.5507 0.7230 0.3345 0.037 Uiso 1 1 calc R U
C13 C 0.84618(7) 0.82684(14) 0.35279(5) 0.0179(2) Uani 1 1 d . .
C14 C 0.87695(6) 0.67575(14) 0.40686(5) 0.0181(2) Uani 1 1 d . .
C15 C 0.87340(7) 0.94199(15) 0.49554(5) 0.0228(2) Uani 1 1 d . .
H15A H 0.8781 1.0303 0.4550 0.034 Uiso 1 1 calc R U
H15B H 0.9179 0.9814 0.5324 0.034 Uiso 1 1 calc R U
H15C H 0.8113 0.9487 0.5142 0.034 Uiso 1 1 calc R U
C16 C 0.90246(8) 0.60099(17) 0.53095(5) 0.0265(2) Uani 1 1 d . .
H16A H 0.8483 0.6073 0.5606 0.040 Uiso 1 1 calc R U
H16B H 0.9574 0.6324 0.5595 0.040 Uiso 1 1 calc R U
H16C H 0.9083 0.4687 0.5115 0.040 Uiso 1 1 calc R U
C17 C 0.90624(7) 0.93104(15) 0.31483(5) 0.0204(2) Uani 1 1 d . .
H17 H 0.8798 1.0189 0.2812 0.024 Uiso 1 1 calc R U
C18 C 1.00729(7) 0.92718(15) 0.31839(5) 0.0208(2) Uani 1 1 d . .
C19 C 1.05898(7) 0.75774(16) 0.33243(5) 0.0226(2) Uani 1 1 d . .
H19 H 1.0287 0.6377 0.3420 0.027 Uiso 1 1 calc R U
C20 C 1.15445(8) 0.76439(18) 0.33247(6) 0.0270(2) Uani 1 1 d . .
H20 H 1.1888 0.6487 0.3418 0.032 Uiso 1 1 calc R U
C21 C 1.19977(8) 0.93871(19) 0.31893(6) 0.0293(2) Uani 1 1 d . .
H21 H 1.2649 0.9422 0.3190 0.035 Uiso 1 1 calc R U
C22 C 1.14976(8) 1.10746(18) 0.30536(6) 0.0287(2) Uani 1 1 d . .
H22 H 1.1806 1.2273 0.2965 0.034 Uiso 1 1 calc R U
C23 C 1.05443(8) 1.10186(16) 0.30459(5) 0.0250(2) Uani 1 1 d . .
H23 H 1.0207 1.2180 0.2946 0.030 Uiso 1 1 calc R U
N1 N 0.69131(6) 0.62548(12) 0.43335(4) 0.01945(18) Uani 1 1 d . .
N2 N 0.63395(6) 0.82494(12) 0.52631(4) 0.01955(18) Uani 1 1 d . .
N3 N 0.89277(6) 0.74174(13) 0.47333(4) 0.02004(18) Uani 1 1 d . .
O1 O 0.88692(5) 0.50328(10) 0.38906(4) 0.02246(17) Uani 1 1 d . .

loop_
_atom_site_aniso_label
_atom_site_aniso_U_11
_atom_site_aniso_U_22
_atom_site_aniso_U_33
_atom_site_aniso_U_23
_atom_site_aniso_U_13
_atom_site_aniso_U_12
C1 0.0349(6) 0.0194(5) 0.0309(6) -0.0066(4) 0.0052(5) -0.0022(4)
C2 0.0415(6) 0.0174(5) 0.0399(6) 0.0016(5) 0.0124(5) 0.0002(5)
C3 0.0217(5) 0.0192(5) 0.0292(5) 0.0039(4) 0.0043(4) -0.0003(4)
C4 0.0241(5) 0.0279(5) 0.0301(6) 0.0117(4) 0.0061(4) 0.0002(4)
C5 0.0234(5) 0.0382(6) 0.0203(5) 0.0045(4) 0.0057(4) 0.0024(4)
C6 0.0218(5) 0.0270(5) 0.0216(5) -0.0027(4) 0.0023(4) 0.0035(4)
C7 0.0159(4) 0.0187(5) 0.0183(5) 0.0009(4) 0.0005(3) -0.0004(3)
C8 0.0229(5) 0.0212(5) 0.0149(4) -0.0018(4) -0.0011(4) 0.0029(4)
C9 0.0251(5) 0.0170(4) 0.0136(4) -0.0022(3) -0.0014(4) 0.0029(4)
C10 0.0305(5) 0.0252(5) 0.0151(4) 0.0017(4) -0.0002(4) 0.0084(4)
C11 0.0276(5) 0.0247(5) 0.0331(6) 0.0010(4) -0.0101(4) 0.0027(4)
C12 0.0238(5) 0.0459(7) 0.0220(5) 0.0052(5) 0.0001(4) 0.0079(5)
C13 0.0240(5) 0.0168(4) 0.0130(4) -0.0015(3) -0.0010(4) 0.0015(4)
C14 0.0176(4) 0.0204(5) 0.0165(4) 0.0017(4) 0.0016(3) 0.0014(4)
C15 0.0259(5) 0.0249(5) 0.0175(5) -0.0035(4) 0.0000(4) 0.0007(4)
C16 0.0307(5) 0.0323(6) 0.0166(5) 0.0055(4) 0.0008(4) 0.0080(4)
C17 0.0265(5) 0.0198(5) 0.0147(4) 0.0006(4) -0.0010(4) 0.0016(4)
C18 0.0260(5) 0.0244(5) 0.0120(4) -0.0007(4) 0.0009(4) -0.0019(4)
C19 0.0259(5) 0.0249(5) 0.0171(5) -0.0002(4) 0.0014(4) -0.0014(4)
C20 0.0256(5) 0.0335(6) 0.0218(5) -0.0013(4) 0.0009(4) 0.0020(4)
C21 0.0240(5) 0.0416(6) 0.0223(5) -0.0047(5) 0.0014(4) -0.0052(5)
C22 0.0330(6) 0.0323(6) 0.0209(5) -0.0023(4) 0.0026(4) -0.0115(5)
C23 0.0324(6) 0.0253(5) 0.0172(5) 0.0005(4) 0.0003(4) -0.0032(4)
N1 0.0239(4) 0.0168(4) 0.0178(4) -0.0006(3) 0.0029(3) 0.0005(3)
N2 0.0201(4) 0.0192(4) 0.0193(4) 0.0000(3) 0.0013(3) 0.0014(3)
N3 0.0230(4) 0.0226(4) 0.0145(4) 0.0015(3) -0.0003(3) 0.0035(3)
O1 0.0281(4) 0.0190(3) 0.0203(3) 0.0006(3) 0.0021(3) 0.0041(3)

loop_
_atom_type_symbol
_atom_type_description
_atom_type_scat_dispersion_real
_atom_type_scat_dispersion_imag
_atom_type_scat_source
C C 0.0181 0.0091 'International Tables Vol C Tables 4.2.6.8 and 6.1.1.4'
H H 0.0000 0.0000 'International Tables Vol C Tables 4.2.6.8 and 6.1.1.4'
N N 0.0311 0.0180 'International Tables Vol C Tables 4.2.6.8 and 6.1.1.4'
O O 0.0492 0.0322 'International Tables Vol C Tables 4.2.6.8 and 6.1.1.4'

loop_
_geom_angle_atom_site_label_1
_geom_angle_atom_site_label_2
_geom_angle_atom_site_label_3
_geom_angle
N1 C1 C2 103.65(9)
N1 C1 H1A 111.0
C2 C1 H1A 111.0
N1 C1 H1B 111.0
C2 C1 H1B 111.0
H1A C1 H1B 109.0
C3 C2 C1 102.16(9)
C3 C2 H2A 111.3
C1 C2 H2A 111.3
C3 C2 H2B 111.3
C1 C2 H2B 111.3
H2A C2 H2B 109.2
C4 C3 C7 117.73(10)
C4 C3 C2 133.58(10)
C7 C3 C2 108.55(9)
C3 C4 C5 118.01(10)
C3 C4 H4 121.0
C5 C4 H4 121.0
C6 C5 C4 119.06(9)
C6 C5 H5 120.5
C4 C5 H5 120.5
N2 C6 C5 124.73(10)
N2 C6 H6 117.6
C5 C6 H6 117.6
N2 C7 N1 123.39(9)
N2 C7 C3 126.19(9)
N1 C7 C3 110.37(8)
C9 C8 N1 125.97(9)
C9 C8 C12 113.40(9)
N1 C8 C12 120.56(9)
C8 C9 C13 127.74(9)
C8 C9 C10 110.26(9)
C13 C9 C10 121.99(9)
C9 C10 C11 104.89(8)
C9 C10 H10A 110.8
C11 C10 H10A 110.8
C9 C10 H10B 110.8
C11 C10 H10B 110.8
H10A C10 H10B 108.8
C12 C11 C10 107.01(8)
C12 C11 H11A 110.3
C10 C11 H11A 110.3
C12 C11 H11B 110.3
C10 C11 H11B 110.3
H11A C11 H11B 108.6
C8 C12 C11 103.78(9)
C8 C12 H12A 111.0
C11 C12 H12A 111.0
C8 C12 H12B 111.0
C11 C12 H12B 111.0
H12A C12 H12B 109.0
C17 C13 C9 121.15(9)
C17 C13 C14 122.24(9)
C9 C13 C14 116.61(8)
O1 C14 N3 123.60(9)
O1 C14 C13 120.01(9)
N3 C14 C13 116.39(8)
N3 C15 H15A 109.5
N3 C15 H15B 109.5
H15A C15 H15B 109.5
N3 C15 H15C 109.5
H15A C15 H15C 109.5
H15B C15 H15C 109.5
N3 C16 H16A 109.5
N3 C16 H16B 109.5
H16A C16 H16B 109.5
N3 C16 H16C 109.5
H16A C16 H16C 109.5
H16B C16 H16C 109.5
C13 C17 C18 128.79(9)
C13 C17 H17 115.6
C18 C17 H17 115.6
C19 C18 C23 118.21(10)
C19 C18 C17 123.77(9)
C23 C18 C17 117.98(9)
C20 C19 C18 120.40(10)
C20 C19 H19 119.8
C18 C19 H19 119.8
C21 C20 C19 120.51(11)
C21 C20 H20 119.7
C19 C20 H20 119.7
C22 C21 C20 119.79(10)
C22 C21 H21 120.1
C20 C21 H21 120.1
C21 C22 C23 120.10(10)
C21 C22 H22 120.0
C23 C22 H22 120.0
C22 C23 C18 120.98(10)
C22 C23 H23 119.5
C18 C23 H23 119.5
C7 N1 C8 121.06(8)
C7 N1 C1 107.43(8)
C8 N1 C1 119.25(8)
C7 N2 C6 114.26(9)
C14 N3 C16 119.26(9)
C14 N3 C15 123.38(8)
C16 N3 C15 114.69(8)

loop_
_geom_bond_atom_site_label_1
_geom_bond_atom_site_label_2
_geom_bond_distance
C1 N1 1.4813(13)
C1 C2 1.5380(16)
C1 H1A 0.9900
C1 H1B 0.9900
C2 C3 1.5038(15)
C2 H2A 0.9900
C2 H2B 0.9900
C3 C4 1.3726(15)
C3 C7 1.4081(14)
C4 C5 1.4019(16)
C4 H4 0.9500
C5 C6 1.3761(15)
C5 H5 0.9500
C6 N2 1.3574(13)
C6 H6 0.9500
C7 N2 1.3237(13)
C7 N1 1.3908(12)
C8 C9 1.3455(14)
C8 N1 1.4189(13)
C8 C12 1.5034(14)
C9 C13 1.4635(14)
C9 C10 1.5129(13)
C10 C11 1.5380(15)
C10 H10A 0.9900
C10 H10B 0.9900
C11 C12 1.5304(16)
C11 H11A 0.9900
C11 H11B 0.9900
C12 H12A 0.9900
C12 H12B 0.9900
C13 C17 1.3473(14)
C13 C14 1.5144(13)
C14 O1 1.2339(12)
C14 N3 1.3517(13)
C15 N3 1.4595(13)
C15 H15A 0.9800
C15 H15B 0.9800
C15 H15C 0.9800
C16 N3 1.4582(13)
C16 H16A 0.9800
C16 H16B 0.9800
C16 H16C 0.9800
C17 C18 1.4735(14)
C17 H17 0.9500
C18 C19 1.4027(15)
C18 C23 1.4035(14)
C19 C20 1.3925(15)
C19 H19 0.9500
C20 C21 1.3875(17)
C20 H20 0.9500
C21 C22 1.3844(18)
C21 H21 0.9500
C22 C23 1.3900(16)
C22 H22 0.9500
C23 H23 0.9500

loop_
_geom_torsion_atom_site_label_1
_geom_torsion_atom_site_label_2
_geom_torsion_atom_site_label_3
_geom_torsion_atom_site_label_4
_geom_torsion
N1 C1 C2 C3 25.74(11)
C1 C2 C3 C4 168.56(12)
C1 C2 C3 C7 -15.96(12)
C7 C3 C4 C5 1.48(15)
C2 C3 C4 C5 176.64(12)
C3 C4 C5 C6 -0.36(16)
C4 C5 C6 N2 -0.77(17)
C4 C3 C7 N2 -1.73(16)
C2 C3 C7 N2 -178.04(10)
C4 C3 C7 N1 175.48(9)
C2 C3 C7 N1 -0.82(12)
N1 C8 C9 C13 -2.86(17)
C12 C8 C9 C13 -179.85(9)
N1 C8 C9 C10 177.53(9)
C12 C8 C9 C10 0.55(12)
C8 C9 C10 C11 4.56(11)
C13 C9 C10 C11 -175.07(9)
C9 C10 C11 C12 -7.70(11)
C9 C8 C12 C11 -5.41(12)
N1 C8 C12 C11 177.42(9)
C10 C11 C12 C8 7.87(12)
C8 C9 C13 C17 -176.49(10)
C10 C9 C13 C17 3.07(14)
C8 C9 C13 C14 3.33(15)
C10 C9 C13 C14 -177.11(9)
C17 C13 C14 O1 -90.75(12)
C9 C13 C14 O1 89.43(11)
C17 C13 C14 N3 88.75(12)
C9 C13 C14 N3 -91.07(11)
C9 C13 C17 C18 177.81(9)
C14 C13 C17 C18 -2.00(16)
C13 C17 C18 C19 34.79(16)
C13 C17 C18 C23 -147.42(10)
C23 C18 C19 C20 -0.05(14)
C17 C18 C19 C20 177.73(9)
C18 C19 C20 C21 0.26(15)
C19 C20 C21 C22 0.08(16)
C20 C21 C22 C23 -0.64(16)
C21 C22 C23 C18 0.87(16)
C19 C18 C23 C22 -0.51(15)
C17 C18 C23 C22 -178.42(9)
N2 C7 N1 C8 -22.45(14)
C3 C7 N1 C8 160.24(9)
N2 C7 N1 C1 -164.35(9)
C3 C7 N1 C1 18.34(11)
C9 C8 N1 C7 125.60(11)
C12 C8 N1 C7 -57.61(13)
C9 C8 N1 C1 -96.84(12)
C12 C8 N1 C1 79.95(12)
C2 C1 N1 C7 -27.64(11)
C2 C1 N1 C8 -170.35(9)
N1 C7 N2 C6 -176.23(9)
C3 C7 N2 C6 0.65(15)
C5 C6 N2 C7 0.64(15)
O1 C14 N3 C16 -14.08(14)
C13 C14 N3 C16 166.44(9)
O1 C14 N3 C15 -174.54(9)
C13 C14 N3 C15 5.98(13)
